data_1535404
loop_
_publ_author_name
'Boller, H.'
'Blaha, H.'

_publ_section_title
;
 Zur Kenntnis des Natriumthioferrates(III)
;
_journal_name_full
;
Monatshefte fuer Chemie und verwandte Teile anderer Wissenschaften (109,1978-)
;
_journal_page_first 145
_journal_page_last 154
_journal_volume 114
_journal_year 1983
_chemical_formula_sum 'Fe Na S2'
_chemical_name_systematic 'Na Fe S2'
_space_group_IT_number 23
_symmetry_space_group_name_Hall 'I 2 2'
_symmetry_space_group_name_H-M 'I 2 2 2'
_cell_angle_alpha 90
_cell_angle_beta 90
_cell_angle_gamma 90
_cell_formula_units_Z 4
_cell_length_a 6.25
_cell_length_b 10.83
_cell_length_c 5.4
_cell_volume 365.513
_citation_journal_id_ASTM MOCMB7
_cod_data_source_file Boller_MOCMB7_1983_131.cif
_cod_data_source_block Fe1Na1S2
_cod_original_cell_volume 365.5125
_cod_original_formula_sum 'Fe1 Na1 S2'
_cod_database_code 1535404

loop_
_symmetry_equiv_pos_as_xyz
x,y,z
-x,-y,z
x,-y,-z
-x,y,-z
x+1/2,y+1/2,z+1/2
-x+1/2,-y+1/2,z+1/2
x+1/2,-y+1/2,-z+1/2
-x+1/2,y+1/2,-z+1/2

loop_
_atom_site_label
_atom_site_type_symbol
_atom_site_fract_x
_atom_site_fract_y
_atom_site_fract_z
_atom_site_occupancy
_atom_site_U_iso_or_equiv
S1 S-2 0.2 0.115 0.75 1 0.0
Na1 Na+1 0 0.28 0 1 0.0
Fe1 Fe+3 0 0 0 1 0.0
Fe2 Fe+3 0 0 0.5 1 0.0
